data_2006791
loop_
_publ_author_name
'Imura, Hiroshi'
'Kawahara, Akira'

_publ_contact_author
;
      Professor Akira Kawahara
      Department of Earth Sciences
      Faculty of Science
      Okayama University
      3-1-1 Tsushima-Naka Okayama 700
      Japan.
;
_publ_section_title
;
 Structure d'un Monophosphate Synth\'etique de Magn\'esium et de
 Sodium: Mg~3~Na~3~(PO~4~)~3~
;
_journal_issue 12
_journal_name_full 'Acta Crystallographica Section C'
_journal_page_first 1733
_journal_page_last 1735
_journal_paper_doi 10.1107/S0108270197003211
_journal_volume 53
_journal_year 1997
_chemical_formula_sum 'Mg3 Na3 O12 P3'
_chemical_formula_weight 426.8
_chemical_name_systematic
;
Structure d'un Monophosphate synth\'etique de Magn\'esium et de
Sodium: MgNaPO~4~
;
_space_group_IT_number 19
_symmetry_cell_setting orthorhombic
_symmetry_space_group_name_Hall 'P 2ac 2ab'
_symmetry_space_group_name_H-M 'P 21 21 21'
_atom_type_scat_source 'International Tables for X-ray Crystallograpy (1974, Tome IV)'
_cell_angle_alpha 90.00
_cell_angle_beta 90.00
_cell_angle_gamma 90.00
_cell_formula_units_Z 4
_cell_length_a 8.8190(10)
_cell_length_b 15.244(2)
_cell_length_c 6.828(2)
_cell_measurement_reflns_used 25
_cell_measurement_temperature 293
_cell_measurement_theta_max 27.4
_cell_measurement_theta_min 23.5
_cell_volume 917.9(3)
_diffrn_ambient_temperature 293
_diffrn_measurement_device 'Rigaku AFC-5R'
_diffrn_measurement_method \q/2\q
_diffrn_radiation_monochromator graphite
_diffrn_radiation_source 'tube aux rayons-X'
_diffrn_radiation_type 'Mo K\a'
_diffrn_radiation_wavelength 0.7107
_diffrn_reflns_limit_h_max 13
_diffrn_reflns_limit_h_min 0
_diffrn_reflns_limit_k_max 23
_diffrn_reflns_limit_k_min 0
_diffrn_reflns_limit_l_max 10
_diffrn_reflns_limit_l_min 0
_diffrn_reflns_number 1991
_diffrn_reflns_theta_max 32.5
_diffrn_standards_decay_% 0.1
_diffrn_standards_interval_time 210
_diffrn_standards_number 3
_exptl_absorpt_coefficient_mu 1.073
_exptl_absorpt_correction_T_max .918
_exptl_absorpt_correction_T_min .871
_exptl_absorpt_correction_type 'empirique par balayage \y (ABSC: Takano, Tanaka & Kusunoki, 1973)'
_exptl_crystal_colour incolore
_exptl_crystal_density_diffrn 3.09
_exptl_crystal_description prismatique
_exptl_crystal_F_000 840
_exptl_crystal_size_max 0.10
_exptl_crystal_size_mid 0.09
_exptl_crystal_size_min 0.08
_refine_diff_density_max 0.62
_refine_diff_density_min -0.74
_refine_ls_goodness_of_fit_obs 1.26
_refine_ls_number_parameters 190
_refine_ls_number_reflns 1392
_refine_ls_R_factor_obs .055
_refine_ls_shift/esd_max 0.097
_refine_ls_structure_factor_coef F
_refine_ls_weighting_details 'w = 1/[\s^2^(F)+0.0001F^2^]'
_refine_ls_weighting_scheme calc
_refine_ls_wR_factor_obs .046
_reflns_number_observed 1392
_reflns_number_total 1991
_reflns_observed_criterion 'I > 3\s I'
_cod_data_source_file du1170.cif
_cod_data_source_block global
_cod_depositor_comments
;
The following automatic conversions were performed:

'_refine_ls_weighting_scheme' value 'w = 1/[\s^2^(F)+0.0001F^2^] '
was changed to 'calc'. New tag '_refine_ls_weighting_details' was
created. The value of the new tag was set to 'w =
1/[\s^2^(F)+0.0001F^2^]'.

Automatic conversion script
Id: cif_fix_values 3143 2015-03-26 13:38:13Z robertas 
;
_cod_original_formula_sum 'Mg3 Na3 P3 O12'
_cod_database_code 2006791

loop_
_symmetry_equiv_pos_as_xyz
x,y,z
1/2-x,-y,1/2+z
-x,1/2+y,1/2-z
1/2+x,1/2-y,-z

loop_
_atom_site_aniso_label
_atom_site_aniso_U_11
_atom_site_aniso_U_22
_atom_site_aniso_U_33
_atom_site_aniso_U_12
_atom_site_aniso_U_13
_atom_site_aniso_U_23
P1 .0149(9) .0177(11) .0142(7) .0002(7) .0008(7) -.0021(9)
P2 .0147(9) .0132(9) .0138(7) -.0005(6) .0009(6) -.0016(8)
P3 .0129(10) .0125(9) .0168(7) -.0009(6) .0014(7) -.0019(7)
Mg1 .0165(11) .0193(11) .0209(11) .0034(10) -.0004(9) -.0009(10)
Mg2 .0171(10) .0176(10) .0172(11) -.0004(8) -.0002(9) .0024(9)
Mg3 .0178(13) .0139(11) .0204(10) -.0015(9) -.0018(10) .0021(11)
Na1 .0204(16) .0178(17) .0221(13) -.0014(12) .0009(13) -.0019(15)
Na2 .0219(17) .0239(18) .0228(14) .0012(13) -.0004(13) .0001(14)
Na3 .0185(17) .0189(17) .0230(13) -.0029(12) -.0013(13) .0011(13)
O1 .018(2) .023(3) .017(2) .0030(19) -.0008(19) -.001(2)
O2 .026(3) .025(3) .0183(19) -.0050(19) -.004(2) -.006(2)
O3 .018(2) .017(2) .0152(19) .0017(16) -.0011(18) -.004(2)
O4 .019(2) .017(2) .021(2) -.0045(18) -.000(2) .003(2)
O5 .026(3) .014(3) .018(2) .0017(18) .002(2) .006(2)
O6 .023(2) .024(2) .0158(19) -.003(2) -.003(2) .000(2)
O7 .014(2) .020(3) .0160(19) -.0018(18) .0023(18) .004(2)
O8 .014(2) .017(3) .0195(19) .0024(19) .0024(18) .003(2)
O9 .018(3) .024(3) .0176(19) -.000(2) .003(2) -.001(2)
O10 .017(3) .018(3) .024(2) -.001(2) .002(2) -.002(2)
O11 .027(3) .015(3) .021(2) .0020(18) -.001(2) .004(2)
O12 .013(3) .018(3) .026(3) .0037(19) -.0042(19) -.001(2)

loop_
_atom_site_label
_atom_site_fract_x
_atom_site_fract_y
_atom_site_fract_z
_atom_site_U_iso_or_equiv
_atom_site_thermal_displace_type
_atom_site_calc_flag
_atom_site_calc_attached_atom
P1 .4294(3) .3494(2) .0333(3) .0160(10) Ueq ? ?
P2 .5658(3) .1836(2) .5064(3) .0140(10) Ueq ? ?
P3 .5707(4) .5144(2) .5263(3) .0140(10) Ueq ? ?
Mg1 .7295(4) .3464(2) .2900(4) .0190(10) Ueq ? ?
Mg2 .2548(4) .1719(2) .2248(4) .0170(10) Ueq ? ?
Mg3 .2369(4) .4895(2) .2989(5) .0170(10) Ueq ? ?
Na1 .3905(5) .3430(3) .5478(5) .020(2) Ueq ? ?
Na2 .6013(6) .1791(3) .0185(5) .023(2) Ueq ? ?
Na3 .9009(6) .4876(3) .5305(5) .020(2) Ueq ? ?
O1 .6170(8) .5658(5) .3426(8) .019(2) Ueq ? ?
O2 .6051(8) .2334(5) .6939(8) .023(3) Ueq ? ?
O3 .6359(8) .2308(4) .3308(8) .017(2) Ueq ? ?
O4 .3854(8) .3999(4) .2189(9) .019(2) Ueq ? ?
O5 .1356(9) .6018(4) .3576(9) .019(2) Ueq ? ?
O6 .6352(8) .5583(5) .7088(9) .021(2) Ueq ? ?
O7 .3910(8) .1832(5) .4844(7) .017(2) Ueq ? ?
O8 .6053(7) .3522(5) .0212(8) .017(2) Ueq ? ?
O9 .3934(9) .5158(6) .5408(9) .020(3) Ueq ? ?
O10 .3676(9) .2553(6) .0382(9) .020(3) Ueq ? ?
O11 .6310(10) .4191(5) .5185(9) .021(3) Ueq ? ?
O12 .6267(9) .0891(5) .5089(9) .019(3) Ueq ? ?

loop_
_geom_angle_atom_site_label_1
_geom_angle_atom_site_label_2
_geom_angle_atom_site_label_3
_geom_angle_site_symmetry_1
_geom_angle_site_symmetry_3
_geom_angle
_geom_angle_publ_flag
O4 P1 O5 . 2_564 108.1(4) yes
O4 P1 O8 . . 106.4(4) yes
O4 P1 O10 . . 111.2(4) yes
O5 P1 O8 2_564 . 108.7(4) yes
O5 P1 O10 2_564 . 109.9(4) yes
O8 P1 O10 . . 112.4(5) yes
O2 P2 O3 . . 109.4(4) yes
O2 P2 O7 . . 108.0(4) yes
O2 P2 O12 . . 112.1(4) yes
O3 P2 O7 . . 109.2(4) yes
O3 P2 O12 . . 107.9(4) yes
O7 P2 O12 . . 110.1(4) yes
O1 P3 O6 . . 110.1(4) yes
O1 P3 O9 . . 108.1(4) yes
O1 P3 O11 . . 111.1(4) yes
O6 P3 O9 . . 108.4(4) yes
O6 P3 O11 . . 108.2(4) yes
O9 P3 O11 . . 111.0(5) yes
O3 Mg1 O6 . 2_664 163.8(3) yes
O3 Mg1 O7 . 4_556 89.4(3) yes
O3 Mg1 O8 . . 86.8(3) yes
O3 Mg1 O11 . . 101.2(3) yes
O6 Mg1 O7 2_664 4_556 87.4(3) yes
O6 Mg1 O8 2_664 . 92.2(3) yes
O6 Mg1 O11 2_664 . 94.0(3) yes
O7 Mg1 O8 4_556 . 164.7(3) yes
O7 Mg1 O11 4_556 . 81.5(3) yes
O8 Mg1 O11 . . 113.8(3) yes
O1 Mg2 O2 3_645 4_456 172.3(3) yes
O1 Mg2 O7 3_645 . 86.5(3) yes
O1 Mg2 O8 3_645 4_455 91.6(3) yes
O1 Mg2 O10 3_645 . 94.7(3) yes
O1 Mg2 O11 3_645 4_456 87.7(3) yes
O2 Mg2 O7 4_456 . 94.7(3) yes
O2 Mg2 O8 4_456 4_455 86.4(3) yes
O2 Mg2 O10 4_456 . 92.5(3) yes
O2 Mg2 O11 4_456 4_456 85.3(3) yes
O7 Mg2 O8 . 4_455 173.5(3) yes
O7 Mg2 O10 . . 101.0(3) yes
O7 Mg2 O11 . 4_456 73.1(3) yes
O8 Mg2 O10 4_455 . 85.3(3) yes
O8 Mg2 O11 4_455 4_456 100.6(3) yes
O10 Mg2 O11 . 4_456 173.5(3) yes
O4 Mg3 O5 . . 163.7(4) yes
O4 Mg3 O9 . . 85.2(3) yes
O4 Mg3 O9 . 2_564 96.0(3) yes
O4 Mg3 O12 . 4_456 95.1(3) yes
O5 Mg3 O9 . . 88.5(3) yes
O5 Mg3 O9 . 2_564 87.5(3) yes
O5 Mg3 O12 . 4_456 99.4(3) yes
O9 Mg3 O9 . 2_564 169.3(4) yes
O9 Mg3 O12 . 4_456 85.5(3) yes
O9 Mg3 O12 2_564 4_456 104.9(3) yes

loop_
_geom_bond_atom_site_label_1
_geom_bond_atom_site_label_2
_geom_bond_site_symmetry_1
_geom_bond_site_symmetry_2
_geom_bond_distance
_geom_bond_publ_flag
P1 O4 . . 1.533(7) yes
P1 O5 . 2_564 1.524(7) yes
P1 O8 . . 1.554(7) yes
P1 O10 . . 1.535(9) yes
P2 O2 . . 1.528(7) yes
P2 O3 . . 1.528(6) yes
P2 O7 . . 1.549(8) yes
P2 O12 . . 1.539(8) yes
P3 O1 . . 1.535(7) yes
P3 O6 . . 1.524(7) yes
P3 O9 . . 1.567(9) yes
P3 O11 . . 1.547(8) yes
Mg1 O3 . . 1.966(7) yes
Mg1 O6 . 2_664 1.961(7) yes
Mg1 O7 . 4_556 2.146(7) yes
Mg1 O8 . . 2.139(6) yes
Mg1 O11 . . 2.101(8) yes
Mg2 O1 . 3_645 2.025(8) yes
Mg2 O2 . 4_456 2.034(8) yes
Mg2 O7 . . 2.148(7) yes
Mg2 O8 . 4_455 2.167(7) yes
Mg2 O10 . . 2.056(8) yes
Mg2 O11 . 4_456 2.488(8) yes
Mg3 O4 . . 1.970(7) yes
Mg3 O5 . . 1.971(8) yes
Mg3 O9 . . 2.189(8) yes
Mg3 O9 . 2_564 2.105(8) yes
Mg3 O12 . 4_456 2.026(8) yes
Na1 O2 . . 2.714(8) yes
Na1 O3 . 4_456 2.644(8) yes
Na1 O4 . . 2.408(7) yes
Na1 O5 . 2_565 2.288(7) yes
Na1 O7 . . 2.474(9) yes
Na1 O9 . . 2.635(10) yes
Na1 O11 . . 2.426(9) yes
Na1 O12 . 4_456 2.576(9) yes
Na2 O1 . 3_645 2.755(9) yes
Na2 O2 . 1_554 2.366(7) yes
Na2 O3 . . 2.293(7) yes
Na2 O5 . 3_645 2.737(9) yes
Na2 O8 . . 2.639(9) yes
Na2 O9 . 3_645 2.523(10) yes
Na2 O10 . . 2.369(9) yes
Na2 O10 . 4_555 2.582(9) yes
Na3 O1 . 2_665 2.287(7) yes
Na3 O4 . 2_665 2.854(8) yes
Na3 O6 . . 2.852(9) yes
Na3 O6 . 2_664 2.327(7) yes
Na3 O7 . 4_556 2.606(9) yes
Na3 O8 . 2_665 2.444(9) yes
Na3 O11 . . 2.600(10) yes
Na3 O12 . 4_556 2.324(9) yes
